data_4120172
loop_
_publ_author_name
'Qisheng Lin'
'Trinath Mishra'
'John D. Corbett'

_publ_section_title
;
 Hexagonal-Diamond-like Gold Lattices, Ba and (Au,T)3 Interstitials, and
 Delocalized Bonding in a Family of Intermetallic Phases Ba2Au6(Au,T)3 (T
 = Zn, Cd, Ga, In, or Sn)
;
_journal_name_full 'Journal of the American Chemical Society'
_journal_page_first 11023
_journal_page_last 11031
_journal_paper_doi 10.1021/ja401378q
_journal_volume 135
_journal_year 2013
_chemical_formula_sum 'Au7.97 Ba2 Zn1.03'
_chemical_formula_weight 1911.83
_chemical_name_systematic
; 
 ? 
;
_space_group_IT_number 167
_symmetry_cell_setting trigonal
_symmetry_space_group_name_Hall '-R 3 2"c'
_symmetry_space_group_name_H-M 'R -3 c :H'
_atom_sites_solution_primary direct
_atom_sites_solution_secondary difmap
_audit_creation_method SHELXL-97
_cell_angle_alpha 90.00
_cell_angle_beta 90.00
_cell_angle_gamma 120.00
_cell_formula_units_Z 6
_cell_length_a 8.6645(12)
_cell_length_b 8.6645(12)
_cell_length_c 22.325(5)
_cell_measurement_reflns_used 3404
_cell_measurement_temperature 293(2)
_cell_measurement_theta_max 29.28
_cell_measurement_theta_min 3.27
_cell_volume 1451.5(4)
_computing_structure_refinement 'SHELXL-97 (Sheldrick, 2008)'
_computing_structure_solution 'SHELXS-97 (Sheldrick, 2008)'
_diffrn_ambient_temperature 293(2)
_diffrn_measured_fraction_theta_full 0.975
_diffrn_measured_fraction_theta_max 0.975
_diffrn_measurement_device_type 'bruker Apex2 CCD'
_diffrn_measurement_method w/
_diffrn_radiation_monochromator graphite
_diffrn_radiation_source 'fine-focus sealed tube'
_diffrn_radiation_type MoK\a
_diffrn_radiation_wavelength 0.71073
_diffrn_reflns_av_R_equivalents 0.0841
_diffrn_reflns_av_sigmaI/netI 0.0578
_diffrn_reflns_limit_h_max 11
_diffrn_reflns_limit_h_min -11
_diffrn_reflns_limit_k_max 10
_diffrn_reflns_limit_k_min -11
_diffrn_reflns_limit_l_max 30
_diffrn_reflns_limit_l_min -29
_diffrn_reflns_number 3404
_diffrn_reflns_theta_full 29.28
_diffrn_reflns_theta_max 29.28
_diffrn_reflns_theta_min 3.27
_exptl_absorpt_coefficient_mu 130.727
_exptl_absorpt_correction_T_max 0.7458
_exptl_absorpt_correction_T_min 0.4033
_exptl_absorpt_correction_type empirical
_exptl_absorpt_process_details SADABS
_exptl_crystal_colour metallic
_exptl_crystal_density_diffrn 13.123
_exptl_crystal_description 'well shaped'
_exptl_crystal_F_000 4635
_exptl_crystal_size_max 0.06
_exptl_crystal_size_mid 0.05
_exptl_crystal_size_min 0.03
_refine_diff_density_max 3.804
_refine_diff_density_min -3.552
_refine_diff_density_rms 0.832
_refine_ls_extinction_coef 0.00020(2)
_refine_ls_extinction_expression Fc^*^=kFc[1+0.001xFc^2^\l^3^/sin(2\q)]^-1/4^
_refine_ls_extinction_method SHELXL
_refine_ls_goodness_of_fit_ref 1.038
_refine_ls_matrix_type full
_refine_ls_number_parameters 20
_refine_ls_number_reflns 433
_refine_ls_number_restraints 0
_refine_ls_restrained_S_all 1.038
_refine_ls_R_factor_all 0.0517
_refine_ls_R_factor_gt 0.0351
_refine_ls_shift/su_max 0.000
_refine_ls_shift/su_mean 0.000
_refine_ls_structure_factor_coef Fsqd
_refine_ls_weighting_details 'calc w=1/[\s^2^(Fo^2^)+(0.0301P)^2^+0.0000P] where P=(Fo^2^+2Fc^2^)/3'
_refine_ls_weighting_scheme calc
_refine_ls_wR_factor_gt 0.0716
_refine_ls_wR_factor_ref 0.0771
_reflns_number_gt 341
_reflns_number_total 433
_reflns_threshold_expression >2sigma(I)
_cod_data_source_file ja401378q_si_001_2.cif
_cod_data_source_block crystal_2
_cod_original_sg_symbol_H-M 'R -3 c'
_cod_database_code 4120172

loop_
_symmetry_equiv_pos_as_xyz
'x, y, z'
'-y, x-y, z'
'-x+y, -x, z'
'y, x, -z+1/2'
'x-y, -y, -z+1/2'
'-x, -x+y, -z+1/2'
'x+2/3, y+1/3, z+1/3'
'-y+2/3, x-y+1/3, z+1/3'
'-x+y+2/3, -x+1/3, z+1/3'
'y+2/3, x+1/3, -z+5/6'
'x-y+2/3, -y+1/3, -z+5/6'
'-x+2/3, -x+y+1/3, -z+5/6'
'x+1/3, y+2/3, z+2/3'
'-y+1/3, x-y+2/3, z+2/3'
'-x+y+1/3, -x+2/3, z+2/3'
'y+1/3, x+2/3, -z+7/6'
'x-y+1/3, -y+2/3, -z+7/6'
'-x+1/3, -x+y+2/3, -z+7/6'
'-x, -y, -z'
'y, -x+y, -z'
'x-y, x, -z'
'-y, -x, z-1/2'
'-x+y, y, z-1/2'
'x, x-y, z-1/2'
'-x+2/3, -y+1/3, -z+1/3'
'y+2/3, -x+y+1/3, -z+1/3'
'x-y+2/3, x+1/3, -z+1/3'
'-y+2/3, -x+1/3, z-1/6'
'-x+y+2/3, y+1/3, z-1/6'
'x+2/3, x-y+1/3, z-1/6'
'-x+1/3, -y+2/3, -z+2/3'
'y+1/3, -x+y+2/3, -z+2/3'
'x-y+1/3, x+2/3, -z+2/3'
'-y+1/3, -x+2/3, z+1/6'
'-x+y+1/3, y+2/3, z+1/6'
'x+1/3, x-y+2/3, z+1/6'

loop_
_atom_site_label
_atom_site_type_symbol
_atom_site_fract_x
_atom_site_fract_y
_atom_site_fract_z
_atom_site_U_iso_or_equiv
_atom_site_adp_type
_atom_site_occupancy
_atom_site_symmetry_multiplicity
_atom_site_calc_flag
_atom_site_refinement_flags
Ba Ba 0.0000 0.0000 0.09524(6) 0.0099(4) Uani 1 3 d S
Au1 Au 0.33986(8) 0.03851(8) 0.01525(3) 0.0128(3) Uani 1 1 d .
Au2 Au 0.18636(12) 0.0000 0.2500 0.0091(4) Uani 0.656(7) 2 d SP
Zn2 Zn 0.18636(12) 0.0000 0.2500 0.0091(4) Uani 0.344(7) 2 d SP

loop_
_atom_site_aniso_label
_atom_site_aniso_U_11
_atom_site_aniso_U_22
_atom_site_aniso_U_33
_atom_site_aniso_U_23
_atom_site_aniso_U_13
_atom_site_aniso_U_12
Ba 0.0104(5) 0.0104(5) 0.0089(8) 0.000 0.000 0.0052(3)
Au1 0.0149(4) 0.0091(4) 0.0119(4) -0.0012(2) -0.0016(2) 0.0042(3)
Au2 0.0097(5) 0.0095(6) 0.0080(6) -0.0022(4) -0.0011(2) 0.0047(3)
Zn2 0.0097(5) 0.0095(6) 0.0080(6) -0.0022(4) -0.0011(2) 0.0047(3)

loop_
_atom_type_symbol
_atom_type_description
_atom_type_scat_dispersion_real
_atom_type_scat_dispersion_imag
_atom_type_scat_source
Zn Zn 0.2839 1.4301 'International Tables Vol C Tables 4.2.6.8 and 6.1.1.4'
Ba Ba -0.3244 2.2819 'International Tables Vol C Tables 4.2.6.8 and 6.1.1.4'
Au Au -2.0133 8.8022 'International Tables Vol C Tables 4.2.6.8 and 6.1.1.4'

loop_
_geom_angle_atom_site_label_1
_geom_angle_atom_site_label_2
_geom_angle_atom_site_label_3
_geom_angle
_geom_angle_site_symmetry_1
_geom_angle_site_symmetry_3
Au1 Ba Au1 93.71(3) . 3
Au1 Ba Au1 93.71(3) . 2
Au1 Ba Au1 93.71(3) 3 2
Au1 Ba Au1 176.93(5) . 36_445
Au1 Ba Au1 88.840(11) 3 36_445
Au1 Ba Au1 87.836(12) 2 36_445
Au1 Ba Au1 87.834(12) . 34
Au1 Ba Au1 176.93(5) 3 34
Au1 Ba Au1 88.840(12) 2 34
Au1 Ba Au1 89.54(3) 36_445 34
Au1 Ba Au1 88.839(11) . 35_545
Au1 Ba Au1 87.835(12) 3 35_545
Au1 Ba Au1 176.93(5) 2 35_545
Au1 Ba Au1 89.54(3) 36_445 35_545
Au1 Ba Au1 89.54(3) 34 35_545
Au1 Ba Au1 121.841(16) . 18_554
Au1 Ba Au1 130.344(15) 3 18_554
Au1 Ba Au1 54.25(2) 2 18_554
Au1 Ba Au1 57.18(2) 36_445 18_554
Au1 Ba Au1 50.33(2) 34 18_554
Au1 Ba Au1 122.84(4) 35_545 18_554
Au1 Ba Au1 130.343(15) . 17_444
Au1 Ba Au1 54.25(2) 3 17_444
Au1 Ba Au1 121.843(16) 2 17_444
Au1 Ba Au1 50.33(2) 36_445 17_444
Au1 Ba Au1 122.84(4) 34 17_444
Au1 Ba Au1 57.18(2) 35_545 17_444
Au1 Ba Au1 107.44(3) 18_554 17_444
Au1 Ba Au1 54.25(2) . 16_544
Au1 Ba Au1 121.842(16) 3 16_544
Au1 Ba Au1 130.344(15) 2 16_544
Au1 Ba Au1 122.83(4) 36_445 16_544
Au1 Ba Au1 57.18(2) 34 16_544
Au1 Ba Au1 50.33(2) 35_545 16_544
Au1 Ba Au1 107.43(3) 18_554 16_544
Au1 Ba Au1 107.43(3) 17_444 16_544
Au1 Ba Zn2 82.153(19) . 27_445
Au1 Ba Zn2 44.560(13) 3 27_445
Au1 Ba Zn2 137.14(4) 2 27_445
Au1 Ba Zn2 98.52(2) 36_445 27_445
Au1 Ba Zn2 133.24(3) 34 27_445
Au1 Ba Zn2 44.944(13) 35_545 27_445
Au1 Ba Zn2 155.22(3) 18_554 27_445
Au1 Ba Zn2 48.207(14) 17_444 27_445
Au1 Ba Zn2 80.631(14) 16_544 27_445
Au1 Ba Au2 82.153(19) . 27_445
Au1 Ba Au2 44.560(13) 3 27_445
Au1 Ba Au2 137.14(4) 2 27_445
Au1 Ba Au2 98.52(2) 36_445 27_445
Au1 Ba Au2 133.24(3) 34 27_445
Au1 Ba Au2 44.944(13) 35_545 27_445
Au1 Ba Au2 155.22(3) 18_554 27_445
Au1 Ba Au2 48.207(14) 17_444 27_445
Au1 Ba Au2 80.631(14) 16_544 27_445
Zn2 Ba Au2 0.00(2) 27_445 27_445
Au1 Ba Zn2 44.560(13) . 25
Au1 Ba Zn2 137.14(4) 3 25
Au1 Ba Zn2 82.152(19) 2 25
Au1 Ba Zn2 133.24(3) 36_445 25
Au1 Ba Zn2 44.943(13) 34 25
Au1 Ba Zn2 98.52(2) 35_545 25
Au1 Ba Zn2 80.630(15) 18_554 25
Au1 Ba Zn2 155.22(3) 17_444 25
Au1 Ba Zn2 48.208(14) 16_544 25
Zn2 Ba Zn2 119.491(6) 27_445 25
Au2 Ba Zn2 119.491(6) 27_445 25
Zn2 Au1 Au2 0.00(4) 25 25
Zn2 Au1 Zn2 152.81(2) 25 14_544
Au2 Au1 Zn2 152.81(2) 25 14_544
Zn2 Au1 Au2 152.81(2) 25 14_544
Au2 Au1 Au2 152.81(2) 25 14_544
Zn2 Au1 Au2 0.0 14_544 14_544
Zn2 Au1 Au1 58.20(3) 25 21
Au2 Au1 Au1 58.20(3) 25 21
Zn2 Au1 Au1 111.66(4) 14_544 21
Au2 Au1 Au1 111.66(4) 14_544 21
Zn2 Au1 Au1 148.89(3) 25 20
Au2 Au1 Au1 148.89(3) 25 20
Zn2 Au1 Au1 57.39(2) 14_544 20
Au2 Au1 Au1 57.39(2) 14_544 20
Au1 Au1 Au1 114.576(18) 21 20
Zn2 Au1 Zn2 59.63(4) 25 26
Au2 Au1 Zn2 59.63(4) 25 26
Zn2 Au1 Zn2 110.04(2) 14_544 26
Au2 Au1 Zn2 110.04(2) 14_544 26
Au1 Au1 Zn2 111.39(3) 21 26
Au1 Au1 Zn2 133.63(3) 20 26
Zn2 Au1 Au2 59.63(4) 25 26
Au2 Au1 Au2 59.63(4) 25 26
Zn2 Au1 Au2 110.04(2) 14_544 26
Au2 Au1 Au2 110.04(2) 14_544 26
Au1 Au1 Au2 111.39(3) 21 26
Au1 Au1 Au2 133.63(3) 20 26
Zn2 Au1 Au2 0.00(4) 26 26
Zn2 Au1 Au1 60.531(18) 25 16_544
Au2 Au1 Au1 60.531(18) 25 16_544
Zn2 Au1 Au1 136.48(4) 14_544 16_544
Au2 Au1 Au1 136.48(4) 14_544 16_544
Au1 Au1 Au1 111.85(4) 21 16_544
Au1 Au1 Au1 102.60(2) 20 16_544
Zn2 Au1 Au1 53.069(16) 26 16_544
Au2 Au1 Au1 53.069(16) 26 16_544
Zn2 Au1 Au1 106.74(4) 25 19_655
Au2 Au1 Au1 106.74(4) 25 19_655
Zn2 Au1 Au1 58.14(2) 14_544 19_655
Au2 Au1 Au1 58.14(2) 14_544 19_655
Au1 Au1 Au1 129.70(4) 21 19_655
Au1 Au1 Au1 99.93(3) 20 19_655
Zn2 Au1 Au1 51.89(2) 26 19_655
Au2 Au1 Au1 51.89(2) 26 19_655
Au1 Au1 Au1 93.68(3) 16_544 19_655
Zn2 Au1 Ba 75.40(3) 25 .
Au2 Au1 Ba 75.40(3) 25 .
Zn2 Au1 Ba 128.61(3) 14_544 .
Au2 Au1 Ba 128.61(3) 14_544 .
Au1 Au1 Ba 73.638(16) 21 .
Au1 Au1 Ba 73.638(16) 20 .
Zn2 Au1 Ba 114.90(3) 26 .
Au2 Au1 Ba 114.90(3) 26 .
Au1 Au1 Ba 64.80(3) 16_544 .
Au1 Au1 Ba 154.58(4) 19_655 .
Zn2 Au1 Ba 77.98(3) 25 28
Au2 Au1 Ba 77.98(3) 25 28
Zn2 Au1 Ba 74.94(3) 14_544 28
Au2 Au1 Ba 74.94(3) 14_544 28
Au1 Au1 Ba 66.76(2) 21 28
Au1 Au1 Ba 129.62(4) 20 28
Zn2 Au1 Ba 74.91(3) 26 28
Au2 Au1 Ba 74.91(3) 26 28
Au1 Au1 Ba 124.30(2) 16_544 28
Au1 Au1 Ba 63.069(19) 19_655 28
Ba Au1 Ba 139.75(2) . 28
Au1 Au2 Au1 177.42(5) 35_545 25
Au1 Au2 Au1 117.27(2) 35_545 9
Au1 Au2 Au1 64.41(2) 25 9
Au1 Au2 Au1 64.41(2) 35_545 16_544
Au1 Au2 Au1 117.27(2) 25 16_544
Au1 Au2 Au1 108.70(5) 9 16_544
Au1 Au2 Zn2 64.44(2) 35_545 3
Au1 Au2 Zn2 113.11(2) 25 3
Au1 Au2 Zn2 119.72(2) 9 3
Au1 Au2 Zn2 120.92(2) 16_544 3
Au1 Au2 Au2 64.44(2) 35_545 3
Au1 Au2 Au2 113.11(2) 25 3
Au1 Au2 Au2 119.72(2) 9 3
Au1 Au2 Au2 120.92(2) 16_544 3
Zn2 Au2 Au2 0.00(4) 3 3
Au1 Au2 Zn2 113.11(2) 35_545 2
Au1 Au2 Zn2 64.44(2) 25 2
Au1 Au2 Zn2 120.91(2) 9 2
Au1 Au2 Zn2 119.72(2) 16_544 2
Zn2 Au2 Zn2 60.0 3 2
Au2 Au2 Zn2 60.0 3 2
Au1 Au2 Au2 113.11(2) 35_545 2
Au1 Au2 Au2 64.44(2) 25 2
Au1 Au2 Au2 120.91(2) 9 2
Au1 Au2 Au2 119.72(2) 16_544 2
Zn2 Au2 Au2 60.0 3 2
Au2 Au2 Au2 60.0 3 2
Zn2 Au2 Au2 0.0 2 2
Au1 Au2 Au1 113.14(3) 35_545 34
Au1 Au2 Au1 66.40(3) 25 34
Au1 Au2 Au1 122.16(3) 9 34
Au1 Au2 Au1 69.96(2) 16_544 34
Zn2 Au2 Au1 106.16(2) 3 34
Au2 Au2 Au1 106.16(2) 3 34
Zn2 Au2 Au1 55.93(2) 2 34
Au2 Au2 Au1 55.93(2) 2 34
Au1 Au2 Au1 66.40(3) 35_545 27_445
Au1 Au2 Au1 113.14(3) 25 27_445
Au1 Au2 Au1 69.96(2) 9 27_445
Au1 Au2 Au1 122.16(3) 16_544 27_445
Zn2 Au2 Au1 55.93(2) 3 27_445
Au2 Au2 Au1 55.93(2) 3 27_445
Zn2 Au2 Au1 106.16(2) 2 27_445
Au2 Au2 Au1 106.16(2) 2 27_445
Au1 Au2 Au1 161.26(5) 34 27_445
Au1 Au2 Ba 122.17(3) 35_545 25
Au1 Au2 Ba 60.04(2) 25 25
Au1 Au2 Ba 69.07(3) 9 25
Au1 Au2 Ba 60.11(3) 16_544 25
Zn2 Au2 Ba 166.729(13) 3 25
Au2 Au2 Ba 166.729(13) 3 25
Zn2 Au2 Ba 107.327(11) 2 25
Au2 Au2 Ba 107.327(11) 2 25
Au1 Au2 Ba 61.031(19) 34 25
Au1 Au2 Ba 136.32(3) 27_445 25
Au1 Au2 Ba 60.04(2) 35_545 34_545
Au1 Au2 Ba 122.17(3) 25 34_545
Au1 Au2 Ba 60.12(3) 9 34_545
Au1 Au2 Ba 69.07(3) 16_544 34_545
Zn2 Au2 Ba 107.328(11) 3 34_545
Au2 Au2 Ba 107.328(11) 3 34_545
Zn2 Au2 Ba 166.730(13) 2 34_545
Au2 Au2 Ba 166.730(13) 2 34_545
Au1 Au2 Ba 136.32(3) 34 34_545
Au1 Au2 Ba 61.033(19) 27_445 34_545
Ba Au2 Ba 85.57(2) 25 34_545

loop_
_geom_bond_atom_site_label_1
_geom_bond_atom_site_label_2
_geom_bond_distance
_geom_bond_site_symmetry_2
Ba Au1 3.3151(11) .
Ba Au1 3.3151(11) 3
Ba Au1 3.3151(11) 2
Ba Au1 3.3247(11) 36_445
Ba Au1 3.3247(11) 34
Ba Au1 3.3247(11) 35_545
Ba Au1 3.4313(9) 18_554
Ba Au1 3.4313(9) 17_444
Ba Au1 3.4313(9) 16_544
Ba Zn2 3.7029(9) 27_445
Ba Au2 3.7029(9) 27_445
Ba Zn2 3.7030(9) 25
Au1 Zn2 2.6849(7) 25
Au1 Au2 2.6849(7) 25
Au1 Zn2 2.7090(9) 14_544
Au1 Au2 2.7090(9) 14_544
Au1 Au1 2.8746(8) 21
Au1 Au1 2.8746(8) 20
Au1 Zn2 2.9241(7) 26
Au1 Au2 2.9241(7) 26
Au1 Au1 3.0777(14) 16_544
Au1 Au1 3.2344(14) 19_655
Au1 Ba 3.3247(11) 28
Au2 Au1 2.6849(7) 35_545
Au2 Au1 2.6849(7) 25
Au2 Au1 2.7089(9) 9
Au2 Au1 2.7090(9) 16_544
Au2 Zn2 2.7967(18) 3
Au2 Au2 2.7967(18) 3
Au2 Zn2 2.7967(18) 2
Au2 Au2 2.7967(18) 2
Au2 Au1 2.9242(7) 34
Au2 Au1 2.9242(7) 27_445
Au2 Ba 3.7029(9) 25
Au2 Ba 3.7030(9) 34_545
